data_1526481
loop_
_publ_author_name
'Schiwy, W.'
'Krebs, B.'
'Pohl, S.'

_publ_section_title
;
 Darstellung und Struktur von Na4 Sn S4 (H2 O)14
;
_journal_name_full 'Zeitschrift fuer Anorganische und Allgemeine Chemie'
_journal_page_first 77
_journal_page_last 86
_journal_volume 402
_journal_year 1973
_chemical_formula_sum 'H28 Na4 O14 S4 Sn'
_chemical_name_systematic 'Na4 Sn S4 (H2 O)14'
_space_group_IT_number 15
_symmetry_space_group_name_Hall '-C 2yc'
_symmetry_space_group_name_H-M 'C 1 2/c 1'
_cell_angle_alpha 90
_cell_angle_beta 110.53
_cell_angle_gamma 90
_cell_formula_units_Z 4
_cell_length_a 8.622
_cell_length_b 23.534
_cell_length_c 11.347
_cell_volume 2156.192
_citation_journal_id_ASTM ZAACAB
_cod_data_source_file Schiwy_ZAACAB_1973_1281.cif
_cod_data_source_block H28Na4O14S4Sn1
_cod_original_formula_sum 'H28 Na4 O14 S4 Sn1'
_cod_database_code 1526481

loop_
_symmetry_equiv_pos_as_xyz
x,y,z
-x,y,-z+1/2
-x,-y,-z
x,-y,z-1/2
x+1/2,y+1/2,z
-x+1/2,y+1/2,-z+1/2
-x+1/2,-y+1/2,-z
x+1/2,-y+1/2,z-1/2

loop_
_atom_site_label
_atom_site_type_symbol
_atom_site_fract_x
_atom_site_fract_y
_atom_site_fract_z
_atom_site_occupancy
_atom_site_U_iso_or_equiv
O5 O-2 0.3445 0.46195 0.0974 1 0.0
H7 H+1 0.35 0.155 0.14 1 0.0
H15 H+1 0.28 0.007 0.23 0.33 0.0
H5 H+1 0.29 0.41 0.19 1 0.0
H16 H+1 0.37 0.032 0.16 0.33 0.0
H13 H+1 0.02 0.44 0.49 0.5 0.0
H1 H+1 0.53 0.268 0.1 1 0.0
H12 H+1 0.07 0.485 0.43 0.5 0.0
H8 H+1 0.52 0.155 0.12 1 0.0
Na1 Na+1 0.1887 0.29496 0.1023 1 0.0
H2 H+1 0.47 0.317 0.02 1 0.0
H6 H+1 0.34 0.388 0.32 1 0.0
Na2 Na+1 0 0.38597 0.25 1 0.0
S2 S-2 0.03946 0.09442 0.4328 1 0.0
H17 H+1 0.35 0.056 0.3 0.33 0.0
S1 S-2 0.24269 0.20611 0.28607 1 0.0
H3 H+1 0.12 0.279 0.37 1 0.0
H4 H+1 0.14 0.313 0.49 1 0.0
O1 O-2 0.4328 0.28543 0.0552 1 0.0
H11 H+1 0.19 0.433 0.48 1 0.0
O4 O-2 0.4031 0.1416 0.0835 1 0.0
O6 O-2 0.0718 0.44265 0.4375 1 0.0
O2 O-2 0.0889 0.30962 0.4002 1 0.0
O3 O-2 0.2743 0.37703 0.2431 1 0.0
H9 H+1 0.41 0.452 0.05 1 0.0
O7 O-2 0.3115 0.0291 0.227 1 0.0
Na3 Na+1 0.4459 0.04007 0.0761 0.5 0.0
H10 H+1 0.38 0.499 0.12 1 0.0
Sn1 Sn+4 0 0.15009 0.25 1 0.0
H14 H+1 0.2 0.053 0.19 1 0.0
